data_7010475
loop_
_publ_author_name
'Cotton, F. Albert'
'Lin, Chun'
'Murillo, Carlos A.'

_publ_section_title
;
 The first dirhodium-based supramolecular assemblies with interlocking
 lattices and double helices
;
_journal_issue 5
_journal_name_full 'Journal of the Chemical Society, Dalton Transactions'
_journal_page_first 499
_journal_paper_doi 10.1039/b009612l
_journal_year 2001
_chemical_formula_moiety '[RH4(DAniF)4(C3H2O4)2]3[C3N3(C5H4N)3]4(4.1CH2Cl2)(1Et2O)(1H2O)'
_chemical_formula_sum 'C278.1 H260.2 Cl8.2 N48 O50 Rh12'
_chemical_formula_weight 6600.35
_chemical_name_systematic
; 
? 
;
_space_group_IT_number 13
_symmetry_cell_setting monoclinic
_symmetry_space_group_name_Hall '-P 2yc'
_symmetry_space_group_name_H-M 'P 1 2/c 1'
_atom_sites_solution_hydrogens none
_atom_sites_solution_primary direct
_atom_sites_solution_secondary difmap
_audit_creation_method SHELXL-97
_cell_angle_alpha 90.00
_cell_angle_beta 96.352(1)
_cell_angle_gamma 90.00
_cell_formula_units_Z 2
_cell_length_a 19.458(1)
_cell_length_b 22.577(1)
_cell_length_c 45.763(2)
_cell_measurement_reflns_used 6917
_cell_measurement_temperature 243(2)
_cell_measurement_theta_max 22.30
_cell_measurement_theta_min 2.16
_cell_volume 19980.4(16)
_computing_cell_refinement SAINT
_computing_data_collection SMART
_computing_data_reduction SAINT
_computing_molecular_graphics 'XP (Siemens, 1990)'
_computing_publication_material 'SHELXL-97 (Sheldrick, 1997)'
_computing_structure_refinement 'SHELXL-97 (Sheldrick, 1997)'
_computing_structure_solution 'SHELXS-97 (Sheldrick, 1990)'
_diffrn_ambient_temperature 243(2)
_diffrn_measured_fraction_theta_full 0.956
_diffrn_measured_fraction_theta_max 0.956
_diffrn_measurement_device_type 'Bruker SMART area detector'
_diffrn_measurement_method 'Ellipsoid-mask fitting'
_diffrn_radiation_monochromator graphite
_diffrn_radiation_source 'normal-focus sealed tube'
_diffrn_radiation_type MoK\a
_diffrn_radiation_wavelength 0.71073
_diffrn_reflns_av_R_equivalents 0.0470
_diffrn_reflns_av_sigmaI/netI 0.0788
_diffrn_reflns_limit_h_max 20
_diffrn_reflns_limit_h_min -20
_diffrn_reflns_limit_k_max 23
_diffrn_reflns_limit_k_min -22
_diffrn_reflns_limit_l_max 49
_diffrn_reflns_limit_l_min -42
_diffrn_reflns_number 69198
_diffrn_reflns_theta_full 22.51
_diffrn_reflns_theta_max 22.51
_diffrn_reflns_theta_min 1.42
_diffrn_standards_number 'none (area detector data)'
_exptl_absorpt_coefficient_mu 0.594
_exptl_absorpt_correction_T_max 0.831
_exptl_absorpt_correction_T_min 0.928
_exptl_absorpt_correction_type multi-scan
_exptl_absorpt_process_details SADABS
_exptl_crystal_colour 'dark red'
_exptl_crystal_density_diffrn 1.097
_exptl_crystal_density_method 'not measured'
_exptl_crystal_description prism
_exptl_crystal_F_000 6688
_exptl_crystal_size_max 0.25
_exptl_crystal_size_mid 0.15
_exptl_crystal_size_min 0.08
_refine_diff_density_max 0.962
_refine_diff_density_min -0.890
_refine_diff_density_rms 0.155
_refine_ls_extinction_method none
_refine_ls_goodness_of_fit_ref 1.047
_refine_ls_hydrogen_treatment none
_refine_ls_matrix_type full
_refine_ls_number_parameters 931
_refine_ls_number_reflns 24998
_refine_ls_number_restraints 46
_refine_ls_restrained_S_all 1.047
_refine_ls_R_factor_all 0.1403
_refine_ls_R_factor_gt 0.0858
_refine_ls_shift/su_max 0.032
_refine_ls_shift/su_mean 0.001
_refine_ls_structure_factor_coef Fsqd
_refine_ls_weighting_details 'calc w=1/[\s^2^(Fo^2^)+(0.1793P)^2^+25.7321P] where P=(Fo^2^+2Fc^2^)/3'
_refine_ls_weighting_scheme calc
_refine_ls_wR_factor_gt 0.2441
_refine_ls_wR_factor_ref 0.2941
_reflns_number_gt 14907
_reflns_number_total 24998
_reflns_threshold_expression >2sigma(I)
_cod_data_source_file b009612l.txt
_cod_data_source_block cmpd_4
_cod_depositor_comments
;
The following automatic conversions were performed:
'_symmetry_cell_setting' value 'Monoclinic' changed to 'monoclinic'
according to '/home/saulius/struct/CIF-dictionaries/cif_core.dic'
dictionary named 'cif_core.dic' version 2.4.1 from
2010-06-29.

'_geom_bond_publ_flag' value 'Y' changed to 'y' according to
'/home/saulius/struct/CIF-dictionaries/cif_core.dic' dictionary named
'cif_core.dic' version 2.4.1 from 2010-06-29 (33 times).

Automatic conversion script
Id: cif_fix_enum 1527 2010-12-29 10:47:43Z saulius 
;
_cod_original_cell_volume 19980(2)
_cod_original_formula_sum 'C278.10 H260.20 Cl8.20 N48 O50 Rh12'
_cod_database_code 7010475

loop_
_symmetry_equiv_pos_as_xyz
'x, y, z'
'-x, y, -z+1/2'
'-x, -y, -z'
'x, -y, z-1/2'

loop_
_atom_site_label
_atom_site_type_symbol
_atom_site_fract_x
_atom_site_fract_y
_atom_site_fract_z
_atom_site_U_iso_or_equiv
_atom_site_adp_type
_atom_site_occupancy
_atom_site_symmetry_multiplicity
_atom_site_calc_flag
_atom_site_refinement_flags
_atom_site_disorder_assembly
_atom_site_disorder_group
Rh1 Rh -0.51178(5) -0.01439(4) 1.42632(2) 0.0530(3) Uani 1 1 d . . .
Rh2 Rh -0.47429(5) -0.10783(4) 1.45118(2) 0.0518(3) Uani 1 1 d . . .
Rh3 Rh -1.03575(5) 0.35529(4) 1.481207(19) 0.0439(3) Uani 1 1 d . . .
Rh4 Rh -1.12364(4) 0.39992(4) 1.509149(19) 0.0410(3) Uani 1 1 d . . .
Rh5 Rh -0.67411(5) 0.40014(5) 1.234365(19) 0.0493(3) Uani 1 1 d . C .
Rh6 Rh -0.61866(5) 0.40579(4) 1.188918(18) 0.0463(3) Uani 1 1 d . C .
N1 N -0.5775(5) -0.0621(5) 1.3989(2) 0.063(3) Uiso 1 1 d . . .
N2 N -0.5330(5) -0.1509(4) 1.4193(2) 0.059(3) Uiso 1 1 d . . .
N3 N -0.4360(5) -0.0274(5) 1.3997(2) 0.062(3) Uiso 1 1 d . . .
N4 N -0.3922(5) -0.1054(4) 1.4278(2) 0.058(3) Uiso 1 1 d . . .
N5 N -1.0432(5) 0.2812(4) 1.5055(2) 0.051(2) Uiso 1 1 d . . .
N6 N -1.1132(5) 0.3295(4) 1.53632(19) 0.049(2) Uiso 1 1 d . . .
N7 N -1.1139(5) 0.3276(4) 1.4512(2) 0.050(2) Uiso 1 1 d . . .
N8 N -1.1967(5) 0.3583(4) 1.4815(2) 0.050(2) Uiso 1 1 d . . .
N9 N -0.7363(5) 0.4673(4) 1.2201(2) 0.054(3) Uiso 1 1 d . . .
N10 N -0.6965(5) 0.4617(4) 1.1736(2) 0.054(3) Uiso 1 1 d . . .
N11 N -0.7405(5) 0.3397(5) 1.2136(2) 0.062(3) Uiso 1 1 d . . .
N12 N -0.6712(5) 0.3322(4) 1.17473(19) 0.049(2) Uiso 1 1 d . . .
N21 N -0.5556(5) 0.0789(4) 1.4139(2) 0.051(2) Uiso 1 1 d . . .
N22 N -0.6773(5) 0.2600(4) 1.3713(2) 0.051(2) Uiso 1 1 d . A .
N23 N -0.7716(5) 0.3195(4) 1.38092(19) 0.047(2) Uiso 1 1 d . A .
N24 N -0.7287(5) 0.2476(4) 1.41582(19) 0.048(2) Uiso 1 1 d . A .
N25 N -0.9395(5) 0.3323(4) 1.4570(2) 0.052(2) Uiso 1 1 d . . .
N26 N -0.7005(5) 0.3872(4) 1.2823(2) 0.052(2) Uiso 1 1 d . . .
N27 N -1.1954(4) 0.4577(4) 1.53276(18) 0.043(2) Uiso 1 1 d . . .
N28 N -1.3565(5) 0.6282(4) 1.53606(19) 0.049(2) Uiso 1 1 d . . .
N29 N -1.4504(4) 0.6568(4) 1.56181(19) 0.046(2) Uiso 1 1 d . . .
N30 N -1.3861(4) 0.5695(4) 1.57555(18) 0.042(2) Uiso 1 1 d . . .
N31 N -0.5603(5) 0.4148(4) 1.14868(19) 0.045(2) Uiso 1 1 d . . .
N32 N -1.4500(5) 0.8094(4) 1.4807(2) 0.053(2) Uiso 1 1 d . . .
O3 O -0.3940(9) 0.1031(8) 1.2992(4) 0.163(6) Uiso 1 1 d . A .
O4 O -0.1734(7) -0.2629(6) 1.4619(3) 0.117(4) Uiso 1 1 d . A .
O5 O -0.9469(13) 0.0514(11) 1.4792(5) 0.242(10) Uiso 1 1 d . . .
O6 O -1.2302(9) 0.3264(8) 1.6424(4) 0.167(6) Uiso 1 1 d . . .
O7 O -1.0945(10) 0.2601(9) 1.3346(4) 0.189(7) Uiso 1 1 d . . .
O8 O -1.4725(7) 0.4041(6) 1.4942(3) 0.121(4) Uiso 1 1 d . . .
O9 O -0.9265(8) 0.5840(7) 1.2831(3) 0.147(5) Uiso 1 1 d . . .
O10 O -0.7392(6) 0.5538(5) 1.0595(2) 0.102(3) Uiso 1 1 d . . .
O12 O -0.5798(5) 0.2004(5) 1.0832(2) 0.091(3) Uiso 1 1 d . C .
O201 O -0.4423(4) 0.0287(3) 1.45633(16) 0.051(2) Uiso 1 1 d . . .
O202 O -0.4170(4) -0.0552(3) 1.48284(16) 0.055(2) Uiso 1 1 d . . .
O203 O -0.5834(4) -0.0089(4) 1.45608(17) 0.058(2) Uiso 1 1 d . . .
O204 O -0.5585(4) -0.0987(3) 1.47511(17) 0.057(2) Uiso 1 1 d . . .
O205 O -1.0347(4) 0.4354(3) 1.45911(15) 0.0464(18) Uiso 1 1 d . . .
O206 O -1.1263(4) 0.4694(3) 1.47981(15) 0.0449(18) Uiso 1 1 d . . .
O207 O -0.9637(4) 0.3918(3) 1.51362(15) 0.0462(18) Uiso 1 1 d . . .
O208 O -1.0455(4) 0.4423(3) 1.53411(15) 0.0434(18) Uiso 1 1 d . . .
O209 O -0.6089(4) 0.3300(3) 1.24570(16) 0.053(2) Uiso 1 1 d . . .
O210 O -0.5401(4) 0.3510(3) 1.21072(16) 0.0496(19) Uiso 1 1 d . . .
O211 O -0.5972(4) 0.4582(3) 1.25187(16) 0.052(2) Uiso 1 1 d . . .
O212 O -0.5612(4) 0.4767(3) 1.20776(16) 0.052(2) Uiso 1 1 d . . .
C501 C -0.4121(6) 0.0001(5) 1.4781(3) 0.055(3) Uiso 1 1 d . A .
C502 C -0.9831(5) 0.4289(5) 1.5312(2) 0.039(3) Uiso 1 1 d . . .
C503 C -1.0778(5) 0.4746(4) 1.4636(2) 0.038(2) Uiso 1 1 d . . .
C504 C -1.0724(6) 0.5357(5) 1.4492(2) 0.046(3) Uiso 1 1 d . . .
C505 C -0.5891(6) -0.0493(5) 1.4747(2) 0.050(3) Uiso 1 1 d . . .
C506 C -0.3656(7) 0.0356(6) 1.5008(3) 0.063(3) Uiso 1 1 d . . .
C521 C -0.5540(6) 0.3250(5) 1.2338(2) 0.045(3) Uiso 1 1 d . C .
C522 C -0.5000 0.2848(7) 1.2500 0.053(4) Uiso 1 2 d S . .
C523 C -0.5574(6) 0.4827(5) 1.2355(2) 0.047(3) Uiso 1 1 d . C .
C524 C -0.5000 0.5214(8) 1.2500 0.058(5) Uiso 1 2 d S . .
C201 C -0.5669(6) 0.1020(5) 1.3869(3) 0.058(3) Uiso 1 1 d . A .
C202 C -0.6072(7) 0.1534(6) 1.3803(3) 0.063(3) Uiso 1 1 d . . .
C203 C -0.6369(6) 0.1811(5) 1.4036(2) 0.049(3) Uiso 1 1 d . A .
C204 C -0.6245(6) 0.1568(5) 1.4323(2) 0.050(3) Uiso 1 1 d . . .
C205 C -0.5817(6) 0.1064(5) 1.4363(3) 0.052(3) Uiso 1 1 d . A .
C206 C -0.6822(6) 0.2328(5) 1.3969(2) 0.045(3) Uiso 1 1 d . . .
C207 C -0.7218(6) 0.3037(5) 1.3644(2) 0.048(3) Uiso 1 1 d . . .
C208 C -0.7720(5) 0.2908(5) 1.4067(2) 0.039(3) Uiso 1 1 d . . .
C209 C -0.8274(5) 0.3060(5) 1.4250(2) 0.042(3) Uiso 1 1 d . A .
C210 C -0.8305(6) 0.2820(5) 1.4527(2) 0.053(3) Uiso 1 1 d . . .
C211 C -0.8872(6) 0.2956(5) 1.4685(3) 0.057(3) Uiso 1 1 d . A .
C212 C -0.9321(6) 0.3599(5) 1.4316(3) 0.058(3) Uiso 1 1 d . A .
C213 C -0.8792(6) 0.3469(5) 1.4144(3) 0.057(3) Uiso 1 1 d . . .
C215 C -0.7159(6) 0.3345(5) 1.3367(2) 0.045(3) Uiso 1 1 d . A .
C216 C -0.6510(5) 0.3371(5) 1.3259(2) 0.044(3) Uiso 1 1 d . . .
C217 C -0.6453(6) 0.3657(5) 1.2994(2) 0.047(3) Uiso 1 1 d . A .
C218 C -0.7638(6) 0.3852(5) 1.2924(3) 0.053(3) Uiso 1 1 d . A .
C219 C -0.7739(6) 0.3596(5) 1.3200(3) 0.059(3) Uiso 1 1 d . . .
C221 C -1.1848(6) 0.5161(5) 1.5291(2) 0.046(3) Uiso 1 1 d . . .
C222 C -1.2332(6) 0.5575(5) 1.5359(2) 0.052(3) Uiso 1 1 d . . .
C223 C -1.2932(5) 0.5389(5) 1.5482(2) 0.042(3) Uiso 1 1 d . . .
C224 C -1.3019(6) 0.4786(5) 1.5533(2) 0.045(3) Uiso 1 1 d . . .
C225 C -1.2510(6) 0.4394(5) 1.5452(2) 0.046(3) Uiso 1 1 d . . .
C226 C -1.3487(6) 0.5814(5) 1.5536(2) 0.044(3) Uiso 1 1 d . . .
C227 C -1.4100(5) 0.6645(5) 1.5407(2) 0.042(3) Uiso 1 1 d . . .
C228 C -1.4356(6) 0.6087(5) 1.5788(2) 0.044(3) Uiso 1 1 d . . .
C229 C -1.4793(6) 0.5977(5) 1.6030(2) 0.044(3) Uiso 1 1 d . . .
C230 C -1.4514(6) 0.5772(5) 1.6303(2) 0.048(3) Uiso 1 1 d . . .
C231 C -0.4935(6) 0.4279(5) 1.1527(2) 0.046(3) Uiso 1 1 d . . .
C232 C -0.5893(6) 0.3987(5) 1.1215(3) 0.051(3) Uiso 1 1 d . C .
C233 C -0.5516(6) 0.3888(5) 1.0982(2) 0.046(3) Uiso 1 1 d . . .
C234 C -1.4239(6) 0.7143(5) 1.5203(3) 0.052(3) Uiso 1 1 d . . .
C235 C -1.3917(7) 0.7181(6) 1.4946(3) 0.074(4) Uiso 1 1 d . . .
C236 C -1.4054(7) 0.7650(6) 1.4753(3) 0.075(4) Uiso 1 1 d . . .
C237 C -1.4822(6) 0.8043(6) 1.5051(3) 0.060(3) Uiso 1 1 d . . .
C238 C -1.4721(6) 0.7578(5) 1.5253(3) 0.054(3) Uiso 1 1 d . . .
C1 C -0.5758(7) -0.1217(6) 1.3993(3) 0.067(4) Uiso 1 1 d . A .
C2 C -0.3897(6) -0.0698(5) 1.4050(3) 0.055(3) Uiso 1 1 d . A .
C3 C -1.0776(6) 0.2828(5) 1.5295(3) 0.053(3) Uiso 1 1 d . . .
C4 C -1.1792(6) 0.3355(5) 1.4564(3) 0.054(3) Uiso 1 1 d . . .
C5 C -0.7396(6) 0.4845(5) 1.1914(3) 0.057(3) Uiso 1 1 d . . .
C6 C -0.7223(6) 0.3121(6) 1.1895(3) 0.060(3) Uiso 1 1 d . C .
C11 C -0.6434(14) -0.0397(12) 1.3802(6) 0.068(5) Uiso 0.40(2) 1 d PG A 1
C12 C -0.6892(15) -0.0033(13) 1.3934(5) 0.083(6) Uiso 0.40(2) 1 d PG A 1
C13 C -0.7470(15) 0.0207(12) 1.3757(6) 0.095(7) Uiso 0.40(2) 1 d PG A 1
C14 C -0.7376(15) 0.0119(10) 1.3437(6) 0.123(9) Uiso 0.40(2) 1 d PG A 1
C15 C -0.7035(19) -0.0281(13) 1.3306(5) 0.132(10) Uiso 0.40(2) 1 d PG A 1
C16 C -0.6479(17) -0.0530(12) 1.3508(6) 0.102(8) Uiso 0.40(2) 1 d PG A 1
O1 O -0.8008(19) 0.0538(16) 1.3266(8) 0.213(12) Uiso 0.40(2) 1 d PG A 1
C17 C -0.823(2) 0.010(2) 1.3059(8) 0.34(4) Uiso 0.40(2) 1 d PG A 1
C11' C -0.6227(9) -0.0324(8) 1.3753(4) 0.068(5) Uiso 0.60(2) 1 d PG A 2
C12' C -0.6760(10) 0.0005(9) 1.3850(4) 0.083(6) Uiso 0.60(2) 1 d PG A 2
C13' C -0.7254(10) 0.0285(8) 1.3645(5) 0.095(7) Uiso 0.60(2) 1 d PG A 2
C14' C -0.7087(11) 0.0163(7) 1.3338(4) 0.123(9) Uiso 0.60(2) 1 d PG A 2
C15' C -0.6602(13) -0.0132(9) 1.3233(3) 0.132(10) Uiso 0.60(2) 1 d PG A 2
C16' C -0.6126(11) -0.0397(9) 1.3461(4) 0.102(8) Uiso 0.60(2) 1 d PG A 2
O1' O -0.7693(14) 0.0540(11) 1.3127(6) 0.213(12) Uiso 0.60(2) 1 d PG A 2
C17' C -0.7737(17) 0.0124(14) 1.2896(5) 0.34(4) Uiso 0.60(2) 1 d PG A 2
C21 C -0.5383(13) -0.2144(8) 1.4193(5) 0.057(4) Uiso 0.672(11) 1 d PD A 1
C22 C -0.5989(14) -0.2394(11) 1.4270(5) 0.099(7) Uiso 0.672(11) 1 d PD A 1
C23 C -0.6057(16) -0.3035(13) 1.4231(6) 0.116(9) Uiso 0.672(11) 1 d PD A 1
C24 C -0.5560(12) -0.3350(10) 1.4139(5) 0.081(7) Uiso 0.672(11) 1 d PD A 1
C25 C -0.4956(19) -0.3117(14) 1.4034(8) 0.121(10) Uiso 0.672(11) 1 d PD A 1
C26 C -0.4879(11) -0.2488(10) 1.4083(5) 0.084(6) Uiso 0.672(11) 1 d PD A 1
O2 O -0.5664(9) -0.3991(8) 1.4129(4) 0.108(5) Uiso 0.672(11) 1 d PD A 1
C27 C -0.5151(15) -0.4366(11) 1.4052(6) 0.096(7) Uiso 0.672(11) 1 d PD A 1
C21' C -0.538(3) -0.2143(13) 1.4122(11) 0.057(4) Uiso 0.328(11) 1 d PD A 2
C22' C -0.558(3) -0.2531(17) 1.4335(9) 0.099(7) Uiso 0.328(11) 1 d PD A 2
C23' C -0.543(3) -0.3160(19) 1.4277(11) 0.116(9) Uiso 0.328(11) 1 d PD A 2
C24' C -0.501(3) -0.3299(15) 1.4085(9) 0.081(7) Uiso 0.328(11) 1 d PD A 2
C25' C -0.479(3) -0.2927(18) 1.3858(11) 0.121(10) Uiso 0.328(11) 1 d PD A 2
C26' C -0.494(2) -0.2317(15) 1.3916(10) 0.084(6) Uiso 0.328(11) 1 d PD A 2
O2' O -0.4924(19) -0.3932(13) 1.4005(7) 0.108(5) Uiso 0.328(11) 1 d PD A 2
C27' C -0.505(3) -0.4348(17) 1.4218(11) 0.096(7) Uiso 0.328(11) 1 d PD A 2
C31 C -0.4252(6) 0.0089(6) 1.3743(3) 0.059(3) Uiso 1 1 d . A .
C32 C -0.4304(11) -0.0225(9) 1.3467(5) 0.129(7) Uiso 1 1 d . . .
C33 C -0.4214(12) 0.0172(11) 1.3206(5) 0.142(8) Uiso 1 1 d . A .
C34 C -0.4040(9) 0.0735(8) 1.3259(4) 0.098(5) Uiso 1 1 d . . .
C35 C -0.3952(8) 0.1011(7) 1.3523(4) 0.087(5) Uiso 1 1 d . A .
C36 C -0.4082(7) 0.0668(7) 1.3769(3) 0.078(4) Uiso 1 1 d . . .
C37 C -0.3706(13) 0.1638(12) 1.3025(5) 0.156(9) Uiso 1 1 d . . .
C41 C -0.3324(7) -0.1455(6) 1.4347(3) 0.062(3) Uiso 1 1 d . A .
C42 C -0.3147(7) -0.1852(6) 1.4138(3) 0.069(4) Uiso 1 1 d . . .
C43 C -0.2580(8) -0.2251(7) 1.4224(3) 0.082(4) Uiso 1 1 d . A .
C44 C -0.2282(9) -0.2214(7) 1.4508(4) 0.091(5) Uiso 1 1 d . . .
C45 C -0.2441(9) -0.1822(8) 1.4708(4) 0.093(5) Uiso 1 1 d . A .
C46 C -0.2980(8) -0.1421(7) 1.4632(3) 0.086(5) Uiso 1 1 d . . .
C47 C -0.1482(10) -0.3029(9) 1.4413(4) 0.121(6) Uiso 1 1 d . . .
C51 C -1.0131(7) 0.2237(6) 1.5002(3) 0.067(4) Uiso 1 1 d . . .
C52 C -1.0181(10) 0.2029(9) 1.4723(4) 0.114(6) Uiso 1 1 d . . .
C53 C -0.9917(13) 0.1433(11) 1.4666(5) 0.147(8) Uiso 1 1 d . . .
C54 C -0.9608(11) 0.1185(10) 1.4912(5) 0.124(7) Uiso 1 1 d . . .
C55 C -0.9465(12) 0.1371(11) 1.5185(5) 0.137(7) Uiso 1 1 d . . .
C56 C -0.9751(9) 0.1950(8) 1.5223(4) 0.103(5) Uiso 1 1 d . . .
C57 C -0.906(3) 0.036(2) 1.5062(11) 0.31(2) Uiso 1 1 d . . .
C61 C -1.1441(6) 0.3263(5) 1.5633(3) 0.057(3) Uiso 1 1 d . . .
C62 C -1.1278(8) 0.3697(6) 1.5842(3) 0.076(4) Uiso 1 1 d . . .
C63 C -1.1595(9) 0.3674(8) 1.6116(4) 0.097(5) Uiso 1 1 d . . .
C64 C -1.2035(10) 0.3234(9) 1.6136(4) 0.107(6) Uiso 1 1 d . . .
C65 C -1.2235(10) 0.2812(9) 1.5952(4) 0.118(6) Uiso 1 1 d . . .
C66 C -1.1911(8) 0.2834(7) 1.5674(4) 0.091(5) Uiso 1 1 d . . .
C67 C -1.2807(19) 0.2865(16) 1.6430(7) 0.230(14) Uiso 1 1 d . . .
C71 C -1.1077(7) 0.3090(7) 1.4222(3) 0.075(4) Uiso 1 1 d . . .
C72 C -1.1266(11) 0.2464(9) 1.4157(5) 0.126(7) Uiso 1 1 d . . .
C73 C -1.1205(11) 0.2286(10) 1.3844(5) 0.131(7) Uiso 1 1 d . . .
C74 C -1.0987(10) 0.2762(10) 1.3662(5) 0.116(6) Uiso 1 1 d . . .
C75 C -1.0934(10) 0.3359(10) 1.3691(4) 0.120(6) Uiso 1 1 d . . .
C76 C -1.1011(10) 0.3513(8) 1.4010(4) 0.109(6) Uiso 1 1 d . . .
C77 C -1.1189(17) 0.1990(16) 1.3258(7) 0.211(13) Uiso 1 1 d . . .
C81 C -1.2682(6) 0.3684(5) 1.4831(2) 0.052(3) Uiso 1 1 d . . .
C82 C -1.3081(9) 0.3265(7) 1.4964(3) 0.090(5) Uiso 1 1 d . B .
C83 C -1.3787(9) 0.3404(8) 1.4990(4) 0.095(5) Uiso 1 1 d . . .
C84 C -1.4040(8) 0.3903(7) 1.4905(3) 0.075(4) Uiso 1 1 d . B .
C85 C -1.3686(8) 0.4339(7) 1.4775(3) 0.085(4) Uiso 1 1 d . . .
C86 C -1.2975(7) 0.4215(6) 1.4737(3) 0.072(4) Uiso 1 1 d . B .
C87 C -1.496(2) 0.3995(17) 1.5201(9) 0.110(12) Uiso 0.50 1 d P B 1
C87' C -1.500(3) 0.451(2) 1.4972(11) 0.156(17) Uiso 0.50 1 d P B 2
C91 C -0.7827(7) 0.4948(6) 1.2361(3) 0.065(4) Uiso 1 1 d . . .
C92 C -0.7606(8) 0.5193(6) 1.2630(3) 0.077(4) Uiso 1 1 d . . .
C93 C -0.8058(9) 0.5495(7) 1.2802(3) 0.089(5) Uiso 1 1 d . . .
C94 C -0.8749(9) 0.5522(8) 1.2682(4) 0.100(5) Uiso 1 1 d . . .
C95 C -0.9027(10) 0.5290(8) 1.2416(4) 0.112(6) Uiso 1 1 d . . .
C96 C -0.8544(9) 0.5002(8) 1.2251(4) 0.096(5) Uiso 1 1 d . . .
C97 C -0.9109(17) 0.6096(14) 1.3119(7) 0.211(13) Uiso 1 1 d . . .
C101 C -0.7039(6) 0.4870(5) 1.1447(2) 0.053(3) Uiso 1 1 d . . .
C102 C -0.7543(7) 0.4624(6) 1.1238(3) 0.066(4) Uiso 1 1 d . . .
C103 C -0.7653(7) 0.4864(6) 1.0950(3) 0.076(4) Uiso 1 1 d . . .
C104 C -0.7261(7) 0.5310(6) 1.0896(3) 0.071(4) Uiso 1 1 d . . .
C105 C -0.6703(8) 0.5572(7) 1.1086(3) 0.089(5) Uiso 1 1 d . . .
C106 C -0.6602(7) 0.5308(6) 1.1382(3) 0.076(4) Uiso 1 1 d . . .
C107 C -0.6959(10) 0.5978(8) 1.0494(4) 0.113(6) Uiso 1 1 d . . .
C111 C -0.7832(10) 0.2988(10) 1.2302(4) 0.055(5) Uiso 0.616(17) 1 d PD C 1
C112 C -0.7505(13) 0.2544(12) 1.2491(6) 0.089(6) Uiso 0.616(17) 1 d PD C 1
C113 C -0.7944(17) 0.2168(14) 1.2661(6) 0.111(8) Uiso 0.616(17) 1 d PD C 1
C114 C -0.8665(17) 0.2399(16) 1.2635(7) 0.114(9) Uiso 0.616(17) 1 d PD C 1
C115 C -0.8944(14) 0.2783(15) 1.2485(6) 0.099(8) Uiso 0.616(17) 1 d PD C 1
C116 C -0.8504(11) 0.3165(13) 1.2321(5) 0.083(6) Uiso 0.616(17) 1 d PD C 1
O11 O -0.913(2) 0.1980(18) 1.2785(9) 0.228(14) Uiso 0.616(17) 1 d PD C 1
C131 C -0.7893(14) 0.3228(16) 1.2318(7) 0.055(5) Uiso 0.384(17) 1 d PD C 2
C132 C -0.776(2) 0.2665(17) 1.2456(10) 0.089(6) Uiso 0.384(17) 1 d PD C 2
C133 C -0.821(2) 0.246(2) 1.2679(10) 0.111(8) Uiso 0.384(17) 1 d PD C 2
C134 C -0.884(2) 0.285(3) 1.2658(10) 0.114(9) Uiso 0.384(17) 1 d PD C 2
C135 C -0.9041(17) 0.322(2) 1.2484(9) 0.099(8) Uiso 0.384(17) 1 d PD C 2
C136 C -0.8541(17) 0.3493(19) 1.2305(8) 0.083(6) Uiso 0.384(17) 1 d PD C 2
O13 O -0.937(3) 0.264(3) 1.2858(11) 0.228(14) Uiso 0.384(17) 1 d PD C 2
C137 C -0.902(3) 0.219(2) 1.2982(11) 0.28(2) Uiso 1 1 d . . .
C121 C -0.6531(6) 0.2964(5) 1.1518(3) 0.057(3) Uiso 1 1 d . C .
C122 C -0.7014(8) 0.2802(6) 1.1271(3) 0.077(4) Uiso 1 1 d . . .
C123 C -0.6769(7) 0.2453(6) 1.1034(3) 0.073(4) Uiso 1 1 d . C .
C124 C -0.6113(7) 0.2320(6) 1.1053(3) 0.069(4) Uiso 1 1 d . . .
C125 C -0.5607(7) 0.2464(6) 1.1279(3) 0.070(4) Uiso 1 1 d . C .
C126 C -0.5841(7) 0.2796(6) 1.1514(3) 0.067(4) Uiso 1 1 d . . .
C127 C -0.6280(9) 0.1810(8) 1.0583(4) 0.104(5) Uiso 1 1 d . . .
C1S C -1.078(2) 0.445(3) 1.1577(11) 0.13(3) Uiso 0.25 1 d PD . .
Cl1 Cl -1.030(3) 0.477(2) 1.1329(10) 0.179(18) Uiso 0.15 1 d PD . .
Cl2 Cl -1.0360(17) 0.4169(15) 1.1895(7) 0.196(12) Uiso 0.25 1 d PD . .
Cl3 Cl -0.994(2) 0.466(3) 1.1610(14) 0.15(2) Uiso 0.10 1 d PD . .
C2S C -0.421(3) 0.1209(10) 1.1986(8) 0.19(2) Uiso 0.50 1 d PD . .
Cl4 Cl -0.365(3) 0.079(2) 1.2300(11) 0.167(17) Uiso 0.15 1 d P . .
Cl5 Cl -0.4220(14) 0.1937(9) 1.1948(5) 0.131(8) Uiso 0.25 1 d PD . .
Cl6 Cl -0.3814(9) 0.1882(7) 1.2024(4) 0.124(5) Uiso 0.35 1 d PD . .
Cl7 Cl -0.4177(18) 0.0844(13) 1.2305(6) 0.166(10) Uiso 0.25 1 d PD . .
C3S C -1.3050(12) 0.4621(11) 1.6328(5) 0.144(10) Uiso 0.80 1 d PD . .
Cl8 Cl -1.2460(7) 0.5169(6) 1.6336(3) 0.181(5) Uiso 0.60 1 d PD . .
Cl9 Cl -1.3573(9) 0.4443(8) 1.6611(3) 0.183(6) Uiso 0.50 1 d PD . .
Cl10 Cl -1.3297(10) 0.4785(9) 1.6642(4) 0.203(7) Uiso 0.50 1 d PD . .
C4S C -1.209(2) 0.138(2) 1.5296(7) 0.095(14) Uiso 0.35 1 d PD . .
Cl11 Cl -1.2567(16) 0.1167(14) 1.5606(6) 0.220(12) Uiso 0.30 1 d PD . .
Cl12 Cl -1.209(2) 0.1724(17) 1.4934(7) 0.226(15) Uiso 0.25 1 d PD . .
Cl13 Cl -1.159(4) 0.099(4) 1.5590(15) 0.32(4) Uiso 0.15 1 d PD . .
C5S C -0.7663(16) 0.0752(14) 1.4578(7) 0.083(9) Uiso 0.50 1 d P . .
C6S C -0.802(3) 0.109(2) 1.4412(11) 0.137(15) Uiso 0.50 1 d P . .
O1S O -0.845(3) 0.104(2) 1.4178(11) 0.225(18) Uiso 0.50 1 d P . .
C7S C -0.866(3) 0.140(2) 1.3980(11) 0.141(16) Uiso 0.50 1 d P . .
C8S C -0.923(4) 0.183(3) 1.3801(15) 0.22(3) Uiso 0.50 1 d P . .
C9S C -1.402(3) 0.369(3) 1.6952(18) 0.08(3) Uiso 0.15 1 d PD . .
Cl14 Cl -1.486(3) 0.356(3) 1.6842(15) 0.24(3) Uiso 0.15 1 d PD . .
Cl15 Cl -1.407(2) 0.435(2) 1.6776(10) 0.155(15) Uiso 0.15 1 d PD . .
O2S O -0.2519(19) 0.0227(16) 1.4370(8) 0.181(13) Uiso 0.50 1 d P . .

loop_
_atom_site_aniso_label
_atom_site_aniso_U_11
_atom_site_aniso_U_22
_atom_site_aniso_U_33
_atom_site_aniso_U_23
_atom_site_aniso_U_13
_atom_site_aniso_U_12
Rh1 0.0652(7) 0.0469(6) 0.0486(6) 0.0080(4) 0.0144(5) 0.0225(5)
Rh2 0.0649(7) 0.0434(6) 0.0489(6) 0.0066(4) 0.0151(5) 0.0191(5)
Rh3 0.0442(5) 0.0408(5) 0.0492(6) 0.0002(4) 0.0171(4) 0.0096(4)
Rh4 0.0383(5) 0.0400(5) 0.0467(5) -0.0003(4) 0.0141(4) 0.0051(4)
Rh5 0.0369(5) 0.0757(7) 0.0367(5) 0.0057(5) 0.0103(4) 0.0018(5)
Rh6 0.0379(5) 0.0682(7) 0.0340(5) 0.0035(4) 0.0090(4) -0.0003(4)

loop_
_atom_type_symbol
_atom_type_description
_atom_type_scat_dispersion_real
_atom_type_scat_dispersion_imag
_atom_type_scat_source
C C 0.0033 0.0016 'International Tables Vol C Tables 4.2.6.8 and 6.1.1.4'
H H 0.0000 0.0000 'International Tables Vol C Tables 4.2.6.8 and 6.1.1.4'
N N 0.0061 0.0033 'International Tables Vol C Tables 4.2.6.8 and 6.1.1.4'
O O 0.0106 0.0060 'International Tables Vol C Tables 4.2.6.8 and 6.1.1.4'
Rh Rh -1.1178 0.9187 'International Tables Vol C Tables 4.2.6.8 and 6.1.1.4'
Cl Cl 0.1484 0.1585 'International Tables Vol C Tables 4.2.6.8 and 6.1.1.4'

loop_
_geom_angle_atom_site_label_1
_geom_angle_atom_site_label_2
_geom_angle_atom_site_label_3
_geom_angle
_geom_angle_site_symmetry_1
_geom_angle_site_symmetry_3
_geom_angle_publ_flag
N1 Rh1 N3 90.1(4) . . ?
N1 Rh1 O203 90.9(4) . . ?
N3 Rh1 O203 173.6(4) . . ?
N1 Rh1 O201 175.5(4) . . ?
N3 Rh1 O201 90.1(4) . . ?
O203 Rh1 O201 88.4(3) . . ?
N1 Rh1 N21 98.3(4) . . ?
N3 Rh1 N21 104.8(4) . . ?
O203 Rh1 N21 81.3(3) . . ?
O201 Rh1 N21 86.0(3) . . ?
N1 Rh1 Rh2 88.0(3) . . ?
N3 Rh1 Rh2 87.5(3) . . ?
O203 Rh1 Rh2 86.2(2) . . ?
O201 Rh1 Rh2 87.6(2) . . ?
N21 Rh1 Rh2 166.1(2) . . ?
N2 Rh2 N4 92.7(4) . . ?
N2 Rh2 O204 90.7(4) . . ?
N4 Rh2 O204 172.8(4) . . ?
N2 Rh2 O202 174.5(4) . . ?
N4 Rh2 O202 87.7(4) . . ?
O204 Rh2 O202 88.3(3) . . ?
N2 Rh2 N32 95.5(4) . 1_645 ?
N4 Rh2 N32 102.0(4) . 1_645 ?
O204 Rh2 N32 84.0(3) . 1_645 ?
O202 Rh2 N32 89.8(3) . 1_645 ?
N2 Rh2 Rh1 87.9(3) . . ?
N4 Rh2 Rh1 86.7(3) . . ?
O204 Rh2 Rh1 87.1(2) . . ?
O202 Rh2 Rh1 86.6(2) . . ?
N32 Rh2 Rh1 170.4(2) 1_645 . ?
N5 Rh3 N7 91.3(4) . . ?
N5 Rh3 O205 174.1(3) . . ?
N7 Rh3 O205 89.2(3) . . ?
N5 Rh3 O207 91.1(3) . . ?
N7 Rh3 O207 172.9(3) . . ?
O205 Rh3 O207 87.7(3) . . ?
N5 Rh3 N25 100.8(4) . . ?
N7 Rh3 N25 101.0(3) . . ?
O205 Rh3 N25 84.9(3) . . ?
O207 Rh3 N25 85.1(3) . . ?
N5 Rh3 Rh4 87.5(3) . . ?
N7 Rh3 Rh4 88.1(3) . . ?
O205 Rh3 Rh4 86.6(2) . . ?
O207 Rh3 Rh4 85.4(2) . . ?
N25 Rh3 Rh4 167.5(2) . . ?
N6 Rh4 N8 92.1(4) . . ?
N6 Rh4 O208 90.4(3) . . ?
N8 Rh4 O208 175.2(3) . . ?
N6 Rh4 O206 174.8(3) . . ?
N8 Rh4 O206 88.8(3) . . ?
O208 Rh4 O206 88.4(3) . . ?
N6 Rh4 N27 100.7(3) . . ?
N8 Rh4 N27 97.9(3) . . ?
O208 Rh4 N27 85.6(3) . . ?
O206 Rh4 N27 84.3(3) . . ?
N6 Rh4 Rh3 88.2(3) . . ?
N8 Rh4 Rh3 88.0(3) . . ?
O208 Rh4 Rh3 88.0(2) . . ?
O206 Rh4 Rh3 86.7(2) . . ?
N27 Rh4 Rh3 169.1(2) . . ?
N9 Rh5 N11 91.4(4) . . ?
N9 Rh5 O209 175.6(3) . . ?
N11 Rh5 O209 86.8(4) . . ?
N9 Rh5 O211 91.8(3) . . ?
N11 Rh5 O211 172.6(4) . . ?
O209 Rh5 O211 89.5(3) . . ?
N9 Rh5 N26 102.4(4) . . ?
N11 Rh5 N26 99.3(4) . . ?
O209 Rh5 N26 82.0(3) . . ?
O211 Rh5 N26 86.6(3) . . ?
N9 Rh5 Rh6 89.5(3) . . ?
N11 Rh5 Rh6 87.4(3) . . ?
O209 Rh5 Rh6 86.4(2) . . ?
O211 Rh5 Rh6 85.9(2) . . ?
N26 Rh5 Rh6 166.2(2) . . ?
N12 Rh6 N10 93.9(4) . . ?
N12 Rh6 O212 173.8(3) . . ?
N10 Rh6 O212 90.6(3) . . ?
N12 Rh6 O210 89.1(3) . . ?
N10 Rh6 O210 172.2(3) . . ?
O212 Rh6 O210 85.9(3) . . ?
N12 Rh6 N31 95.4(3) . . ?
N10 Rh6 N31 94.9(3) . . ?
O212 Rh6 N31 88.5(3) . . ?
O210 Rh6 N31 92.0(3) . . ?
N12 Rh6 Rh5 88.6(3) . . ?
N10 Rh6 Rh5 86.8(3) . . ?
O212 Rh6 Rh5 87.4(2) . . ?
O210 Rh6 Rh5 86.1(2) . . ?
N31 Rh6 Rh5 175.6(2) . . ?
C1 N1 C11' 118.4(12) . . ?
C1 N1 C11 110.6(14) . . ?
C11' N1 C11 19.3(13) . . ?
C1 N1 Rh1 121.1(9) . . ?
C11' N1 Rh1 120.0(10) . . ?
C11 N1 Rh1 127.1(12) . . ?
C1 N2 C21 116.9(15) . . ?
C1 N2 C21' 108(2) . . ?
C21 N2 C21' 13(2) . . ?
C1 N2 Rh2 121.3(9) . . ?
C21 N2 Rh2 121.3(12) . . ?
C21' N2 Rh2 131(2) . . ?
C2 N3 C31 113.6(11) . . ?
C2 N3 Rh1 121.3(8) . . ?
C31 N3 Rh1 125.1(8) . . ?
C2 N4 C41 116.3(10) . . ?
C2 N4 Rh2 122.4(8) . . ?
C41 N4 Rh2 121.3(8) . . ?
C3 N5 C51 114.0(10) . . ?
C3 N5 Rh3 119.8(8) . . ?
C51 N5 Rh3 126.1(8) . . ?
C3 N6 C61 116.5(10) . . ?
C3 N6 Rh4 120.3(8) . . ?
C61 N6 Rh4 123.2(7) . . ?
C4 N7 C71 113.1(10) . . ?
C4 N7 Rh3 119.7(8) . . ?
C71 N7 Rh3 126.3(8) . . ?
C4 N8 C81 116.7(9) . . ?
C4 N8 Rh4 119.2(8) . . ?
C81 N8 Rh4 121.2(7) . . ?
C5 N9 C91 114.9(11) . . ?
C5 N9 Rh5 119.5(8) . . ?
C91 N9 Rh5 125.3(8) . . ?
C5 N10 C101 113.8(10) . . ?
C5 N10 Rh6 121.5(8) . . ?
C101 N10 Rh6 124.0(8) . . ?
C6 N11 C131 128.6(19) . . ?
C6 N11 C111 109.8(13) . . ?
C131 N11 C111 21.9(16) . . ?
C6 N11 Rh5 118.7(9) . . ?
C131 N11 Rh5 110.3(17) . . ?
C111 N11 Rh5 122.2(10) . . ?
C6 N12 C121 116.4(10) . . ?
C6 N12 Rh6 119.5(8) . . ?
C121 N12 Rh6 123.7(8) . . ?
C201 N21 C205 119.2(10) . . ?
C201 N21 Rh1 126.7(8) . . ?
C205 N21 Rh1 113.1(7) . . ?
C207 N22 C206 116.2(10) . . ?
C207 N23 C208 116.1(9) . . ?
C208 N24 C206 115.2(9) . . ?
C212 N25 C211 117.8(10) . . ?
C212 N25 Rh3 118.6(8) . . ?
C211 N25 Rh3 123.4(8) . . ?
C217 N26 C218 119.0(10) . . ?
C217 N26 Rh5 110.3(7) . . ?
C218 N26 Rh5 128.7(8) . . ?
C225 N27 C221 119.7(9) . . ?
C225 N27 Rh4 126.3(7) . . ?
C221 N27 Rh4 113.1(7) . . ?
C226 N28 C227 115.2(9) . . ?
C227 N29 C228 114.9(9) . . ?
C228 N30 C226 114.3(9) . . ?
C231 N31 C232 119.2(10) . . ?
C231 N31 Rh6 118.5(7) . . ?
C232 N31 Rh6 121.5(7) . . ?
C237 N32 C236 116.7(11) . . ?
C237 N32 Rh2 117.9(8) . 1_465 ?
C236 N32 Rh2 125.4(8) . 1_465 ?
C34 O3 C37 115.1(18) . . ?
C47 O4 C44 117.5(14) . . ?
C57 O5 C54 92(3) . . ?
C67 O6 C64 109(2) . . ?
C77 O7 C74 116(2) . . ?
C87' O8 C87 76(3) . . ?
C87' O8 C84 131(3) . . ?
C87 O8 C84 121(2) . . ?
C97 O9 C94 123(2) . . ?
C107 O10 C104 120.4(13) . . ?
C124 O12 C127 114.4(12) . . ?
C501 O201 Rh1 119.5(7) . . ?
C501 O202 Rh2 118.9(7) . . ?
C505 O203 Rh1 121.3(8) . . ?
C505 O204 Rh2 118.5(7) . . ?
C503 O205 Rh3 119.7(7) . . ?
C503 O206 Rh4 119.1(6) . . ?
C502 O207 Rh3 119.6(7) . . ?
C502 O208 Rh4 119.4(6) . . ?
C521 O209 Rh5 119.3(7) . . ?
C521 O210 Rh6 116.9(7) . . ?
C523 O211 Rh5 120.6(7) . . ?
C523 O212 Rh6 117.7(7) . . ?
O202 C501 O201 126.5(11) . . ?
O202 C501 C506 116.7(10) . . ?
O201 C501 C506 116.8(11) . . ?
O207 C502 O208 126.0(9) . . ?
O207 C502 C504 118.6(9) . 3_368 ?
O208 C502 C504 115.4(9) . 3_368 ?
O205 C503 O206 125.7(9) . . ?
O205 C503 C504 119.1(9) . . ?
O206 C503 C504 115.1(9) . . ?
C503 C504 C502 106.9(8) . 3_368 ?
O203 C505 O204 124.9(11) . . ?
O203 C505 C506 116.7(11) . 3_458 ?
O204 C505 C506 118.3(10) . 3_458 ?
C501 C506 C505 104.9(10) . 3_458 ?
O209 C521 O210 126.2(10) . . ?
O209 C521 C522 114.8(9) . . ?
O210 C521 C522 119.0(9) . . ?
C521 C522 C521 106.5(13) . 2_457 ?
O211 C523 O212 125.0(10) . . ?
O211 C523 C524 117.6(9) . . ?
O212 C523 C524 117.4(9) . . ?
C523 C524 C523 109.5(14) . 2_457 ?
N21 C201 C202 123.2(12) . . ?
C201 C202 C203 117.8(11) . . ?
C202 C203 C204 118.9(11) . . ?
C202 C203 C206 118.6(10) . . ?
C204 C203 C206 122.4(10) . . ?
C205 C204 C203 118.1(10) . . ?
N21 C205 C204 122.7(10) . . ?
N22 C206 N24 124.1(10) . . ?
N22 C206 C203 116.6(10) . . ?
N24 C206 C203 119.2(10) . . ?
N22 C207 N23 123.8(10) . . ?
N22 C207 C215 116.6(10) . . ?
N23 C207 C215 119.6(10) . . ?
N24 C208 N23 124.4(10) . . ?
N24 C208 C209 118.0(9) . . ?
N23 C208 C209 117.4(9) . . ?
C210 C209 C213 118.0(10) . . ?
C210 C209 C208 122.5(10) . . ?
C213 C209 C208 119.6(10) . . ?
C209 C210 C211 119.8(11) . . ?
N25 C211 C210 121.4(11) . . ?
N25 C212 C213 123.3(11) . . ?
C212 C213 C209 119.2(11) . . ?
C216 C215 C219 119.3(10) . . ?
C216 C215 C207 118.9(10) . . ?
C219 C215 C207 121.8(10) . . ?
C217 C216 C215 119.1(10) . . ?
N26 C217 C216 122.6(10) . . ?
N26 C218 C219 122.2(11) . . ?
C215 C219 C218 117.7(11) . . ?
N27 C221 C222 121.0(10) . . ?
C221 C222 C223 119.9(11) . . ?
C224 C223 C222 118.5(10) . . ?
C224 C223 C226 120.0(10) . . ?
C222 C223 C226 121.3(10) . . ?
C223 C224 C225 117.9(10) . . ?
N27 C225 C224 122.8(10) . . ?
N28 C226 N30 125.6(10) . . ?
N28 C226 C223 117.0(10) . . ?
N30 C226 C223 117.4(9) . . ?
N29 C227 N28 124.1(10) . . ?
N29 C227 C234 118.9(10) . . ?
N28 C227 C234 117.0(10) . . ?
N30 C228 N29 125.8(10) . . ?
N30 C228 C229 116.8(9) . . ?
N29 C228 C229 117.4(9) . . ?
C230 C229 C233 119.4(10) . 4_466 ?
C230 C229 C228 121.9(10) . . ?
C233 C229 C228 118.7(9) 4_466 . ?
C229 C230 C231 119.3(10) . 4_466 ?
N31 C231 C230 122.1(10) . 4_665 ?
N31 C232 C233 123.3(10) . . ?
C232 C233 C229 116.3(10) . 4_665 ?
C235 C234 C238 117.9(11) . . ?
C235 C234 C227 121.1(11) . . ?
C238 C234 C227 121.0(11) . . ?
C236 C235 C234 120.8(13) . . ?
N32 C236 C235 121.9(13) . . ?
N32 C237 C238 124.7(11) . . ?
C234 C238 C237 117.9(11) . . ?
N2 C1 N1 120.8(12) . . ?
N3 C2 N4 120.2(11) . . ?
N6 C3 N5 122.5(10) . . ?
N7 C4 N8 123.0(10) . . ?
N10 C5 N9 120.8(11) . . ?
N12 C6 N11 122.2(12) . . ?
C16 C11 C12 125.2 . . ?
C16 C11 N1 115.4(17) . . ?
C12 C11 N1 119.1(17) . . ?
C11 C12 C13 119.0 . . ?
C12 C13 C14 109.2 . . ?
C15 C14 C13 131.3 . . ?
C15 C14 O1 124.0 . . ?
C13 C14 O1 102.6 . . ?
C14 C15 C16 110.8 . . ?
C11 C16 C15 120.0 . . ?
C17 O1 C14 94.0 . . ?
C16' C11' C12' 124.4 . . ?
C16' C11' N1 121.0(12) . . ?
C12' C11' N1 114.6(12) . . ?
C11' C12' C13' 120.2 . . ?
C12' C13' C14' 109.7 . . ?
C15' C14' C13' 133.2 . . ?
C15' C14' O1' 123.2 . . ?
C13' C14' O1' 103.6 . . ?
C14' C15' C16' 112.5 . . ?
C11' C16' C15' 120.0 . . ?
C17' O1' C14' 94.2 . . ?
C26 C21 C22 121.3(19) . . ?
C26 C21 N2 120.3(18) . . ?
C22 C21 N2 117.9(18) . . ?
C21 C22 C23 116(2) . . ?
C24 C23 C22 121(3) . . ?
C23 C24 C25 125(3) . . ?
C23 C24 O2 116(2) . . ?
C25 C24 O2 118(2) . . ?
C24 C25 C26 113(3) . . ?
C21 C26 C25 123(2) . . ?
C27 O2 C24 120.8(18) . . ?
C22' C21' C26' 122(3) . . ?
C22' C21' N2 118(3) . . ?
C26' C21' N2 113(3) . . ?
C21' C22' C23' 114(3) . . ?
C24' C23' C22' 120(3) . . ?
C23' C24' C25' 127(3) . . ?
C23' C24' O2' 120(3) . . ?
C25' C24' O2' 109(3) . . ?
C24' C25' C26' 110(3) . . ?
C21' C26' C25' 123(3) . . ?
C27' O2' C24' 116(3) . . ?
C36 C31 C32 122.9(14) . . ?
C36 C31 N3 122.2(12) . . ?
C32 C31 N3 114.8(13) . . ?
C31 C32 C33 113.4(18) . . ?
C34 C33 C32 118(2) . . ?
C33 C34 C35 128(2) . . ?
C33 C34 O3 110.3(19) . . ?
C35 C34 O3 122.2(18) . . ?
C34 C35 C36 116.2(16) . . ?
C31 C36 C35 121.8(14) . . ?
C42 C41 C46 123.4(13) . . ?
C42 C41 N4 119.8(11) . . ?
C46 C41 N4 116.7(12) . . ?
C41 C42 C43 117.2(12) . . ?
C44 C43 C42 116.8(14) . . ?
C45 C44 C43 125.9(17) . . ?
C45 C44 O4 113.7(15) . . ?
C43 C44 O4 120.4(15) . . ?
C44 C45 C46 119.1(16) . . ?
C45 C46 C41 117.5(15) . . ?
C56 C51 C52 121.1(16) . . ?
C56 C51 N5 120.0(13) . . ?
C52 C51 N5 118.6(14) . . ?
C51 C52 C53 119.6(18) . . ?
C54 C53 C52 111(2) . . ?
C55 C54 C53 134(3) . . ?
C55 C54 O5 126(2) . . ?
C53 C54 O5 100(2) . . ?
C54 C55 C56 111(2) . . ?
C51 C56 C55 122.2(18) . . ?
C66 C61 C62 121.1(13) . . ?
C66 C61 N6 120.4(12) . . ?
C62 C61 N6 118.4(12) . . ?
C61 C62 C63 119.0(14) . . ?
C64 C63 C62 115.2(16) . . ?
C65 C64 C63 131(2) . . ?
C65 C64 O6 120.2(19) . . ?
C63 C64 O6 108.9(18) . . ?
C64 C65 C66 113.9(19) . . ?
C61 C66 C65 119.9(15) . . ?
C76 C71 N7 118.7(14) . . ?
C76 C71 C72 124.1(16) . . ?
N7 C71 C72 115.4(14) . . ?
C71 C72 C73 113.7(18) . . ?
C74 C73 C72 113.9(19) . . ?
C75 C74 C73 135(2) . . ?
C75 C74 O7 108.8(19) . . ?
C73 C74 O7 114.9(19) . . ?
C74 C75 C76 107.7(18) . . ?
C71 C76 C75 122.8(17) . . ?
C86 C81 C82 119.4(13) . . ?
C86 C81 N8 119.9(11) . . ?
C82 C81 N8 120.5(12) . . ?
C81 C82 C83 118.2(15) . . ?
C84 C83 C82 120.7(17) . . ?
C83 C84 C85 124.9(16) . . ?
C83 C84 O8 120.0(16) . . ?
C85 C84 O8 115.1(14) . . ?
C84 C85 C86 116.6(14) . . ?
C81 C86 C85 120.2(13) . . ?
C92 C91 N9 120.0(12) . . ?
C92 C91 C96 118.5(14) . . ?
N9 C91 C96 121.4(13) . . ?
C91 C92 C93 122.5(14) . . ?
C94 C93 C92 115.6(15) . . ?
C95 C94 C93 126.7(18) . . ?
C95 C94 O9 112.1(17) . . ?
C93 C94 O9 121.2(16) . . ?
C94 C95 C96 115.0(18) . . ?
C95 C96 C91 121.7(15) . . ?
C106 C101 C102 123.0(12) . . ?
C106 C101 N10 119.3(11) . . ?
C102 C101 N10 117.5(11) . . ?
C101 C102 C103 120.1(12) . . ?
C104 C103 C102 116.2(13) . . ?
C103 C104 C105 128.3(14) . . ?
C103 C104 O10 114.0(13) . . ?
C105 C104 O10 117.6(13) . . ?
C104 C105 C106 113.8(14) . . ?
C101 C106 C105 118.2(13) . . ?
C116 C111 C112 121.8(19) . . ?
C116 C111 N11 115.8(18) . . ?
C112 C111 N11 120.3(17) . . ?
C111 C112 C113 118(2) . . ?
C112 C113 C114 111(3) . . ?
C115 C114 C113 131(3) . . ?
C115 C114 O11 117(3) . . ?
C113 C114 O11 110(3) . . ?
C115 C114 C137 119(3) . . ?
C113 C114 C137 106(3) . . ?
O11 C114 C137 33(2) . . ?
C114 C115 C116 118(3) . . ?
C111 C116 C115 118(2) . . ?
C137 O11 C114 92(5) . . ?
N11 C131 C136 122(2) . . ?
N11 C131 C132 114(2) . . ?
C136 C131 C132 121(2) . . ?
C131 C132 C133 119(3) . . ?
C132 C133 C134 108(3) . . ?
C135 C134 C133 132(4) . . ?
C135 C134 O13 115(4) . . ?
C133 C134 O13 113(3) . . ?
C134 C135 C136 118(3) . . ?
C131 C136 C135 116(3) . . ?
C137 O13 C134 98(4) . . ?
O11 C137 O13 86(5) . . ?
O11 C137 C114 55(4) . . ?
O13 C137 C114 70(3) . . ?
N12 C121 C126 119.3(11) . . ?
N12 C121 C122 122.7(11) . . ?
C126 C121 C122 117.8(12) . . ?
C121 C122 C123 118.9(13) . . ?
C124 C123 C122 118.2(13) . . ?
C123 C124 C125 127.2(14) . . ?
C123 C124 O12 124.2(13) . . ?
C125 C124 O12 108.6(12) . . ?
C124 C125 C126 115.3(13) . . ?
C121 C126 C125 122.7(12) . . ?
Cl3 C1S Cl2 71(3) . . ?
Cl1 C1S Cl2 119(3) . . ?
Cl5 C2S Cl7 126(3) . . ?
Cl5 C2S Cl6 28.8(9) . . ?
Cl7 C2S Cl6 112(2) . . ?
Cl5 C2S Cl4 124(3) . . ?
Cl6 C2S Cl4 98(3) . . ?
Cl10 C3S Cl8 94.8(14) . . ?
Cl8 C3S Cl9 126.4(15) . . ?
Cl13 C4S Cl12 146(4) . . ?
Cl12 C4S Cl11 149(3) . . ?
C5S C6S O1S 137(5) . . ?
C7S O1S C6S 132(6) . . ?
O1S C7S C8S 154(5) . . ?
Cl14 C9S Cl15 90(4) . . ?

loop_
_geom_bond_atom_site_label_1
_geom_bond_atom_site_label_2
_geom_bond_distance
_geom_bond_site_symmetry_2
_geom_bond_publ_flag
Rh1 N1 2.004(10) . y
Rh1 N3 2.035(10) . y
Rh1 O203 2.057(8) . y
Rh1 O201 2.062(7) . y
Rh1 N21 2.320(9) . y
Rh1 Rh2 2.4685(13) . y
Rh2 N2 2.004(10) . y
Rh2 N4 2.019(10) . y
Rh2 O204 2.079(8) . y
Rh2 O202 2.097(8) . y
Rh2 N32 2.322(9) 1_645 y
Rh3 N5 2.024(9) . y
Rh3 N7 2.031(9) . y
Rh3 O205 2.074(7) . y
Rh3 O207 2.095(7) . y
Rh3 N25 2.337(10) . y
Rh3 Rh4 2.4615(12) . y
Rh4 N6 2.016(9) . y
Rh4 N8 2.026(9) . y
Rh4 O208 2.037(7) . y
Rh4 O206 2.061(7) . y
Rh4 N27 2.271(9) . y
Rh5 N9 2.003(10) . y
Rh5 N11 2.040(10) . y
Rh5 O209 2.059(8) . y
Rh5 O211 2.081(8) . y
Rh5 N26 2.327(9) . y
Rh5 Rh6 2.4499(12) . y
Rh6 N12 2.021(9) . y
Rh6 N10 2.035(9) . y
Rh6 O212 2.084(8) . y
Rh6 O210 2.127(7) . y
Rh6 N31 2.277(9) . y
N1 C1 1.346(16) . ?
N1 C11' 1.476(17) . ?
N1 C11 1.54(2) . ?
N2 C1 1.341(15) . ?
N2 C21 1.44(2) . ?
N2 C21' 1.47(3) . ?
N3 C2 1.319(15) . ?
N3 C31 1.454(15) . ?
N4 C2 1.322(14) . ?
N4 C41 1.482(15) . ?
N5 C3 1.347(14) . ?
N5 C51 1.457(15) . ?
N6 C3 1.316(14) . ?
N6 C61 1.434(14) . ?
N7 C4 1.331(14) . ?
N7 C71 1.411(16) . ?
N8 C4 1.334(14) . ?
N8 C81 1.421(14) . ?
N9 C5 1.362(14) . ?
N9 C91 1.375(15) . ?
N10 C5 1.335(14) . ?
N10 C101 1.435(14) . ?
N11 C6 1.348(15) . ?
N11 C131 1.38(3) . ?
N11 C111 1.50(2) . ?
N12 C6 1.342(14) . ?
N12 C121 1.398(14) . ?
N21 C201 1.338(14) . ?
N21 C205 1.344(14) . ?
N22 C207 1.328(14) . ?
N22 C206 1.337(13) . ?
N23 C207 1.342(14) . ?
N23 C208 1.346(13) . ?
N24 C208 1.325(13) . ?
N24 C206 1.360(13) . ?
N25 C212 1.341(14) . ?
N25 C211 1.372(14) . ?
N26 C217 1.346(14) . ?
N26 C218 1.363(14) . ?
N27 C225 1.342(13) . ?
N27 C221 1.348(13) . ?
N28 C226 1.323(13) . ?
N28 C227 1.360(13) . ?
N29 C227 1.324(13) . ?
N29 C228 1.346(13) . ?
N30 C228 1.330(13) . ?
N30 C226 1.333(13) . ?
N31 C231 1.326(13) . ?
N31 C232 1.357(14) . ?
N32 C237 1.345(14) . ?
N32 C236 1.366(16) . ?
N32 Rh2 2.322(9) 1_465 ?
O3 C34 1.43(2) . ?
O3 C37 1.45(3) . ?
O4 C47 1.43(2) . ?
O4 C44 1.468(18) . ?
O5 C57 1.44(5) . ?
O5 C54 1.64(3) . ?
O6 C67 1.33(4) . ?
O6 C64 1.47(2) . ?
O7 C77 1.50(3) . ?
O7 C74 1.51(2) . ?
O8 C87' 1.20(5) . ?
O8 C87 1.32(4) . ?
O8 C84 1.398(18) . ?
O9 C97 1.44(3) . ?
O9 C94 1.46(2) . ?
O10 C107 1.41(2) . ?
O10 C104 1.465(16) . ?
O12 C124 1.429(16) . ?
O12 C127 1.463(19) . ?
O201 C501 1.275(13) . ?
O202 C501 1.271(13) . ?
O203 C505 1.262(13) . ?
O204 C505 1.265(13) . ?
O205 C503 1.251(12) . ?
O206 C503 1.270(12) . ?
O207 C502 1.247(12) . ?
O208 C502 1.273(12) . ?
O209 C521 1.257(12) . ?
O210 C521 1.265(12) . ?
O211 C523 1.265(13) . ?
O212 C523 1.270(12) . ?
C501 C506 1.527(17) . ?
C502 C504 1.548(14) 3_368 ?
C503 C504 1.536(15) . ?
C504 C502 1.548(14) 3_368 ?
C505 C506 1.532(16) 3_458 ?
C506 C505 1.532(16) 3_458 ?
C521 C522 1.517(14) . ?
C522 C521 1.517(14) 2_457 ?
C523 C524 1.511(15) . ?
C524 C523 1.511(15) 2_457 ?
C201 C202 1.413(17) . ?
C202 C203 1.414(16) . ?
C203 C204 1.419(15) . ?
C203 C206 1.474(15) . ?
C204 C205 1.410(15) . ?
C207 C215 1.462(15) . ?
C208 C209 1.479(14) . ?
C209 C210 1.384(15) . ?
C209 C213 1.413(15) . ?
C210 C211 1.419(16) . ?
C212 C213 1.392(16) . ?
C215 C216 1.406(15) . ?
C215 C219 1.410(16) . ?
C216 C217 1.392(15) . ?
C218 C219 1.421(16) . ?
C221 C222 1.385(15) . ?
C222 C223 1.417(15) . ?
C223 C224 1.393(15) . ?
C223 C226 1.486(14) . ?
C224 C225 1.408(15) . ?
C227 C234 1.467(15) . ?
C228 C229 1.492(15) . ?
C229 C230 1.383(15) . ?
C229 C233 1.432(15) 4_466 ?
C230 C231 1.386(15) 4_466 ?
C231 C230 1.385(15) 4_665 ?
C232 C233 1.379(15) . ?
C233 C229 1.432(15) 4_665 ?
C234 C235 1.394(17) . ?
C234 C238 1.395(16) . ?
C235 C236 1.385(18) . ?
C237 C238 1.399(16) . ?
C11 C16 1.3721 . ?
C11 C12 1.3955 . ?
C12 C13 1.4178 . ?
C13 C14 1.5070 . ?
C14 C15 1.3058 . ?
C14 O1 1.6756 . ?
C15 C16 1.4567 . ?
O1 C17 1.3998 . ?
C11' C16' 1.3814 . ?
C11' C12' 1.3872 . ?
C12' C13' 1.4156 . ?
C13' C14' 1.5044 . ?
C14' C15' 1.2888 . ?
C14' O1' 1.6723 . ?
C15' C16' 1.4463 . ?
O1' C17' 1.4105 . ?
C21 C26 1.39(2) . ?
C21 C22 1.39(3) . ?
C22 C23 1.46(3) . ?
C23 C24 1.31(4) . ?
C24 C25 1.42(4) . ?
C24 O2 1.46(2) . ?
C25 C26 1.44(3) . ?
O2 C27 1.38(3) . ?
C21' C22' 1.40(3) . ?
C21' C26' 1.40(3) . ?
C22' C23' 1.48(3) . ?
C23' C24' 1.31(4) . ?
C24' C25' 1.43(4) . ?
C24' O2' 1.49(3) . ?
C25' C26' 1.44(3) . ?
O2' C27' 1.40(3) . ?
C31 C36 1.351(18) . ?
C31 C32 1.44(2) . ?
C32 C33 1.52(3) . ?
C33 C34 1.33(3) . ?
C34 C35 1.35(2) . ?
C35 C36 1.41(2) . ?
C41 C42 1.383(17) . ?
C41 C46 1.400(18) . ?
C42 C43 1.445(19) . ?
C43 C44 1.368(19) . ?
C44 C45 1.33(2) . ?
C45 C46 1.40(2) . ?
C51 C56 1.35(2) . ?
C51 C52 1.35(2) . ?
C52 C53 1.47(3) . ?
C53 C54 1.34(3) . ?
C54 C55 1.32(3) . ?
C55 C56 1.44(3) . ?
C61 C66 1.358(19) . ?
C61 C62 1.382(18) . ?
C62 C63 1.45(2) . ?
C63 C64 1.32(2) . ?
C64 C65 1.30(2) . ?
C65 C66 1.48(2) . ?
C71 C76 1.38(2) . ?
C71 C72 1.48(2) . ?
C72 C73 1.50(3) . ?
C73 C74 1.45(3) . ?
C74 C75 1.36(2) . ?
C75 C76 1.53(2) . ?
C81 C86 1.375(17) . ?
C81 C82 1.405(19) . ?
C82 C83 1.43(2) . ?
C83 C84 1.27(2) . ?
C84 C85 1.37(2) . ?
C85 C86 1.44(2) . ?
C91 C92 1.371(18) . ?
C91 C96 1.43(2) . ?
C92 C93 1.42(2) . ?
C93 C94 1.40(2) . ?
C94 C95 1.38(2) . ?
C95 C96 1.42(2) . ?
C101 C106 1.359(17) . ?
C101 C102 1.406(16) . ?
C102 C103 1.419(18) . ?
C103 C104 1.304(18) . ?
C104 C105 1.44(2) . ?
C105 C106 1.473(19) . ?
C111 C116 1.38(2) . ?
C111 C112 1.43(2) . ?
C112 C113 1.48(3) . ?
C113 C114 1.49(4) . ?
C114 C115 1.20(4) . ?
C114 O11 1.53(4) . ?
C114 C137 1.86(5) . ?
C115 C116 1.48(3) . ?
O11 C137 1.02(5) . ?
C131 C136 1.39(3) . ?
C131 C132 1.43(3) . ?
C132 C133 1.50(3) . ?
C133 C134 1.50(4) . ?
C134 C135 1.19(4) . ?
C134 O13 1.53(4) . ?
C135 C136 1.48(3) . ?
O13 C137 1.34(6) . ?
C121 C126 1.398(17) . ?
C121 C122 1.437(17) . ?
C122 C123 1.460(19) . ?
C123 C124 1.306(18) . ?
C124 C125 1.386(17) . ?
C125 C126 1.426(18) . ?
C1S Cl3 1.68(2) . ?
C1S Cl1 1.71(2) . ?
C1S Cl2 1.71(2) . ?
C2S Cl5 1.654(18) . ?
C2S Cl7 1.672(19) . ?
C2S Cl6 1.707(19) . ?
C2S Cl4 1.95(7) . ?
C3S Cl10 1.607(17) . ?
C3S Cl8 1.686(16) . ?
C3S Cl9 1.781(17) . ?
C4S Cl13 1.80(2) . ?
C4S Cl12 1.835(19) . ?
C4S Cl11 1.838(19) . ?
C5S C6S 1.23(5) . ?
C6S O1S 1.29(5) . ?
O1S C7S 1.26(6) . ?
C7S C8S 1.62(7) . ?
C9S Cl14 1.69(2) . ?
C9S Cl15 1.69(2) . ?
